data_8106162
loop_
_publ_author_name
'Zhu, Ning'
'Ma, Yan'
'Liu, Jian-Ming'
'Li, Yue-Xue'
'Liu, Min'
'Xin, Xiu-Lan'
'Jin, Qiong-Hua'

_publ_section_title
;
 Crystal structure of
 catena-poly[aqua-(methanol-\kO)-bis(\m2-4-(pyridin-4-yl)benzoato-\k2
 N:O)-bis(triphenylphospine-\kP)disilver(I)], C61H52Ag2N2O6P2
;
_journal_issue 3
_journal_name_full 'Zeitschrift f\"ur Kristallographie - New Crystal Structures'
_journal_page_first 391
_journal_page_last 393
_journal_paper_doi 10.1515/ncrs-2017-0284
_journal_volume 233
_journal_year 2018
_chemical_formula_sum 'C61 H52 Ag2 N2 O6 P2'
_chemical_formula_weight 1186.72
_space_group_crystal_system orthorhombic
_space_group_IT_number 19
_space_group_name_Hall 'P 2ac 2ab'
_space_group_name_H-M_alt 'P 21 21 21'
_atom_sites_solution_hydrogens mixed
_cell_angle_alpha 90
_cell_angle_beta 90
_cell_angle_gamma 90
_cell_formula_units_Z 4
_cell_length_a 14.4634(11)
_cell_length_b 17.7866(18)
_cell_length_c 20.5509(19)
_cell_measurement_reflns_used 6357
_cell_measurement_temperature 298(2)
_cell_measurement_theta_max 23.028
_cell_measurement_theta_min 2.289
_cell_volume 5286.8(8)
_computing_structure_refinement 'SHELXL-2014/6 (Sheldrick, 2014)'
_diffrn_ambient_temperature 298(2)
_diffrn_measured_fraction_theta_full 0.999
_diffrn_measured_fraction_theta_max 0.999
_diffrn_measurement_device_type 'Bruker Smart CCD area detector'
_diffrn_measurement_method 'phi and omega scans'
_diffrn_radiation_type MoK\a
_diffrn_radiation_wavelength 0.71073
_diffrn_reflns_av_R_equivalents 0.0649
_diffrn_reflns_av_unetI/netI 0.0858
_diffrn_reflns_Laue_measured_fraction_full 0.999
_diffrn_reflns_Laue_measured_fraction_max 0.999
_diffrn_reflns_limit_h_max 18
_diffrn_reflns_limit_h_min -17
_diffrn_reflns_limit_k_max 22
_diffrn_reflns_limit_k_min -21
_diffrn_reflns_limit_l_max 25
_diffrn_reflns_limit_l_min -14
_diffrn_reflns_number 29489
_diffrn_reflns_point_group_measured_fraction_full 0.999
_diffrn_reflns_point_group_measured_fraction_max 0.999
_diffrn_reflns_theta_full 25.242
_diffrn_reflns_theta_max 26.250
_diffrn_reflns_theta_min 2.289
_exptl_absorpt_coefficient_mu 0.856
_exptl_crystal_colour colorless
_exptl_crystal_density_diffrn 1.491
_exptl_crystal_density_method 'not measured'
_exptl_crystal_description block
_exptl_crystal_F_000 2416
_exptl_crystal_size_max 0.400
_exptl_crystal_size_mid 0.320
_exptl_crystal_size_min 0.210
_refine_diff_density_max 0.639
_refine_diff_density_min -0.933
_refine_diff_density_rms 0.145
_refine_ls_abs_structure_details
;
 Refined as an inversion twin.
;
_refine_ls_abs_structure_Flack 0.22(4)
_refine_ls_extinction_coef .
_refine_ls_extinction_method none
_refine_ls_goodness_of_fit_ref 1.027
_refine_ls_hydrogen_treatment constr
_refine_ls_matrix_type full
_refine_ls_number_parameters 660
_refine_ls_number_reflns 10668
_refine_ls_number_restraints 0
_refine_ls_restrained_S_all 1.027
_refine_ls_R_factor_all 0.0980
_refine_ls_R_factor_gt 0.0424
_refine_ls_shift/su_max 0.001
_refine_ls_shift/su_mean 0.000
_refine_ls_structure_factor_coef Fsqd
_refine_ls_weighting_details 'w=1/[\s^2^(Fo^2^)+(0.0344P)^2^] where P=(Fo^2^+2Fc^2^)/3'
_refine_ls_weighting_scheme calc
_refine_ls_wR_factor_gt 0.0769
_refine_ls_wR_factor_ref 0.0997
_reflns_Friedel_coverage 0.816
_reflns_Friedel_fraction_full 1.000
_reflns_Friedel_fraction_max 1.000
_reflns_number_gt 6633
_reflns_number_total 10668
_reflns_threshold_expression 'I > 2\s(I)'
_cod_data_source_file suppl_ncrs-2017-0284_suppl.cif
_cod_data_source_block j
_cod_database_code 8106162
_shelx_space_group_comment
;
The symmetry employed for this shelxl refinement is uniquely defined
by the following loop, which should always be used as a source of
symmetry information in preference to the above space-group names.
They are only intended as comments.
;
_shelx_estimated_absorpt_t_min 0.726
_shelx_estimated_absorpt_t_max 0.841
_shelxl_version_number 2014/6

loop_
_space_group_symop_operation_xyz
'x, y, z'
'-x+1/2, -y, z+1/2'
'-x, y+1/2, -z+1/2'
'x+1/2, -y+1/2, -z'

loop_
_atom_site_label
_atom_site_type_symbol
_atom_site_fract_x
_atom_site_fract_y
_atom_site_fract_z
_atom_site_U_iso_or_equiv
_atom_site_adp_type
_atom_site_occupancy
_atom_site_site_symmetry_order
_atom_site_calc_flag
_atom_site_refinement_flags_posn
_atom_site_refinement_flags_adp
_atom_site_refinement_flags_occupancy
_atom_site_disorder_assembly
_atom_site_disorder_group
Ag1 Ag 0.74447(4) 0.52780(4) 0.60076(3) 0.04366(18) Uani 1 1 d . . . . .
Ag2 Ag 0.01417(4) 0.02818(4) 0.57824(3) 0.04327(18) Uani 1 1 d . . . . .
N1 N 0.6348(4) 0.4342(4) 0.6128(3) 0.0399(18) Uani 1 1 d . . . . .
N2 N 0.1310(4) 0.9452(3) 0.5934(3) 0.0372(17) Uani 1 1 d . . . . .
O1 O 0.1115(4) 0.1341(3) 0.5870(3) 0.0502(16) Uani 1 1 d . . . . .
O2 O 0.1299(4) 0.1272(3) 0.6947(3) 0.0551(17) Uani 1 1 d . . . . .
O3 O 0.6351(4) 0.6245(3) 0.6041(3) 0.0518(17) Uani 1 1 d . . . . .
O4 O 0.5913(4) 0.6091(3) 0.7064(3) 0.0550(18) Uani 1 1 d . . . . .
O5 O 0.7537(4) 0.5421(3) 0.7235(2) 0.0568(16) Uani 1 1 d . . . . .
H5B H 0.7131 0.5732 0.7365 0.068 Uiso 1 1 d R U . . .
H5C H 0.8067 0.5588 0.7341 0.068 Uiso 1 1 d R U . . .
O6 O -0.0199(5) 0.0454(4) 0.7039(3) 0.072(2) Uani 1 1 d . . . . .
H6C H 0.0273 0.0706 0.7007 0.086 Uiso 1 1 calc R U . . .
P1 P 0.89828(12) 0.52371(13) 0.56126(9) 0.0327(5) Uani 1 1 d . . . . .
P2 P -0.14252(13) 0.02221(13) 0.54702(10) 0.0342(5) Uani 1 1 d . . . . .
C1 C 0.1533(6) 0.1497(5) 0.6383(5) 0.043(2) Uani 1 1 d . . . . .
C2 C 0.2369(6) 0.2008(4) 0.6348(4) 0.036(2) Uani 1 1 d . . . . .
C3 C 0.2828(5) 0.2229(4) 0.6903(4) 0.040(2) Uani 1 1 d . . . . .
H3 H 0.2604 0.2085 0.7309 0.048 Uiso 1 1 calc R U . . .
C4 C 0.3623(6) 0.2663(5) 0.6861(4) 0.042(2) Uani 1 1 d . . . . .
H4 H 0.3923 0.2805 0.7242 0.051 Uiso 1 1 calc R U . . .
C5 C 0.3978(5) 0.2889(4) 0.6274(4) 0.034(2) Uani 1 1 d . . . . .
C6 C 0.3503(6) 0.2665(4) 0.5715(4) 0.043(2) Uani 1 1 d . . . . .
H6 H 0.3725 0.2811 0.5310 0.052 Uiso 1 1 calc R U . . .
C7 C 0.2714(6) 0.2236(4) 0.5749(4) 0.044(2) Uani 1 1 d . . . . .
H7 H 0.2410 0.2097 0.5369 0.053 Uiso 1 1 calc R U . . .
C8 C 0.5901(6) 0.4241(5) 0.6691(4) 0.047(2) Uani 1 1 d . . . . .
H8 H 0.6107 0.4502 0.7056 0.057 Uiso 1 1 calc R U . . .
C9 C 0.5140(6) 0.3763(4) 0.6758(4) 0.041(2) Uani 1 1 d . . . . .
H9 H 0.4854 0.3707 0.7160 0.049 Uiso 1 1 calc R U . . .
C10 C 0.4813(6) 0.3374(4) 0.6220(4) 0.035(2) Uani 1 1 d . . . . .
C11 C 0.5297(6) 0.3466(5) 0.5644(4) 0.043(2) Uani 1 1 d . . . . .
H11 H 0.5115 0.3208 0.5272 0.052 Uiso 1 1 calc R U . . .
C12 C 0.6051(6) 0.3941(5) 0.5624(4) 0.046(2) Uani 1 1 d . . . . .
H12 H 0.6371 0.3983 0.5233 0.055 Uiso 1 1 calc R U . . .
C13 C 0.5830(6) 0.6372(5) 0.6509(5) 0.036(2) Uani 1 1 d . . . . .
C14 C 0.5024(6) 0.6910(4) 0.6407(4) 0.034(2) Uani 1 1 d . . . . .
C15 C 0.4480(6) 0.7130(5) 0.6913(4) 0.046(2) Uani 1 1 d . . . . .
H15 H 0.4606 0.6947 0.7328 0.055 Uiso 1 1 calc R U . . .
C16 C 0.3750(6) 0.7614(5) 0.6826(4) 0.048(2) Uani 1 1 d . . . . .
H16 H 0.3395 0.7760 0.7182 0.058 Uiso 1 1 calc R U . . .
C17 C 0.3539(5) 0.7888(4) 0.6208(4) 0.035(2) Uani 1 1 d . . . . .
C18 C 0.4087(5) 0.7662(4) 0.5695(4) 0.040(2) Uani 1 1 d . . . . .
H18 H 0.3961 0.7841 0.5279 0.048 Uiso 1 1 calc R U . . .
C19 C 0.4820(6) 0.7173(4) 0.5786(4) 0.044(2) Uani 1 1 d . . . . .
H19 H 0.5176 0.7020 0.5433 0.053 Uiso 1 1 calc R U . . .
C20 C 0.1743(6) 0.9389(5) 0.6505(4) 0.047(2) Uani 1 1 d . . . . .
H20 H 0.1550 0.9690 0.6849 0.056 Uiso 1 1 calc R U . . .
C21 C 0.2462(6) 0.8898(4) 0.6607(4) 0.042(2) Uani 1 1 d . . . . .
H21 H 0.2745 0.8880 0.7013 0.050 Uiso 1 1 calc R U . . .
C22 C 0.2772(5) 0.8429(4) 0.6114(4) 0.037(2) Uani 1 1 d . . . . .
C23 C 0.2320(6) 0.8512(4) 0.5520(4) 0.041(2) Uani 1 1 d . . . . .
H23 H 0.2508 0.8227 0.5165 0.049 Uiso 1 1 calc R U . . .
C24 C 0.1598(6) 0.9009(5) 0.5451(4) 0.042(2) Uani 1 1 d . . . . .
H24 H 0.1298 0.9038 0.5052 0.051 Uiso 1 1 calc R U . . .
C25 C 0.9656(5) 0.6043(4) 0.5886(4) 0.035(2) Uani 1 1 d . . . . .
C26 C 0.9186(6) 0.6682(5) 0.6068(5) 0.052(2) Uani 1 1 d . . . . .
H26 H 0.8544 0.6690 0.6063 0.062 Uiso 1 1 calc R U . . .
C27 C 0.9674(9) 0.7312(5) 0.6259(5) 0.073(3) Uani 1 1 d . . . . .
H27 H 0.9355 0.7739 0.6391 0.087 Uiso 1 1 calc R U . . .
C28 C 1.0623(9) 0.7317(6) 0.6256(6) 0.077(4) Uani 1 1 d . . . . .
H28 H 1.0944 0.7748 0.6377 0.092 Uiso 1 1 calc R U . . .
C29 C 1.1088(7) 0.6689(6) 0.6076(4) 0.060(3) Uani 1 1 d . . . . .
H29 H 1.1731 0.6690 0.6074 0.071 Uiso 1 1 calc R U . . .
C30 C 1.0611(6) 0.6045(5) 0.5895(4) 0.045(2) Uani 1 1 d . . . . .
H30 H 1.0936 0.5614 0.5779 0.054 Uiso 1 1 calc R U . . .
C31 C 0.9557(5) 0.4425(4) 0.5987(4) 0.034(2) Uani 1 1 d . . . . .
C32 C 0.9506(7) 0.4358(5) 0.6649(4) 0.058(3) Uani 1 1 d . . . . .
H32 H 0.9220 0.4737 0.6888 0.070 Uiso 1 1 calc R U . . .
C33 C 0.9863(8) 0.3751(6) 0.6971(5) 0.070(3) Uani 1 1 d . . . . .
H33 H 0.9829 0.3723 0.7423 0.084 Uiso 1 1 calc R U . . .
C34 C 1.0272(8) 0.3183(6) 0.6624(6) 0.068(3) Uani 1 1 d . . . . .
H34 H 1.0506 0.2765 0.6840 0.082 Uiso 1 1 calc R U . . .
C35 C 1.0336(7) 0.3229(5) 0.5971(6) 0.062(3) Uani 1 1 d . . . . .
H35 H 1.0616 0.2845 0.5736 0.074 Uiso 1 1 calc R U . . .
C36 C 0.9977(6) 0.3860(5) 0.5648(4) 0.052(2) Uani 1 1 d . . . . .
H36 H 1.0027 0.3894 0.5198 0.063 Uiso 1 1 calc R U . . .
C37 C 0.9250(5) 0.5144(4) 0.4748(4) 0.0339(19) Uani 1 1 d . . . . .
C38 C 0.9926(6) 0.5550(4) 0.4436(4) 0.044(2) Uani 1 1 d . . . . .
H38 H 1.0268 0.5905 0.4665 0.052 Uiso 1 1 calc R U . . .
C39 C 1.0098(6) 0.5431(5) 0.3783(4) 0.055(3) Uani 1 1 d . . . . .
H39 H 1.0552 0.5713 0.3575 0.066 Uiso 1 1 calc R U . . .
C40 C 0.9613(7) 0.4907(5) 0.3438(4) 0.058(3) Uani 1 1 d . . . . .
H40 H 0.9755 0.4815 0.3004 0.070 Uiso 1 1 calc R U . . .
C41 C 0.8918(7) 0.4520(5) 0.3738(4) 0.057(3) Uani 1 1 d . . . . .
H41 H 0.8576 0.4169 0.3505 0.069 Uiso 1 1 calc R U . . .
C42 C 0.8720(5) 0.4651(5) 0.4387(4) 0.050(2) Uani 1 1 d . . . . .
H42 H 0.8225 0.4404 0.4582 0.061 Uiso 1 1 calc R U . . .
C43 C -0.2084(5) 0.1004(4) 0.5806(4) 0.035(2) Uani 1 1 d . . . . .
C44 C -0.1624(6) 0.1663(5) 0.5949(4) 0.047(2) Uani 1 1 d . . . . .
H44 H -0.0991 0.1698 0.5876 0.057 Uiso 1 1 calc R U . . .
C45 C -0.2099(7) 0.2270(5) 0.6203(5) 0.058(3) Uani 1 1 d . . . . .
H45 H -0.1788 0.2715 0.6293 0.070 Uiso 1 1 calc R U . . .
C46 C -0.3036(8) 0.2214(6) 0.6320(5) 0.069(3) Uani 1 1 d . . . . .
H46 H -0.3355 0.2624 0.6490 0.082 Uiso 1 1 calc R U . . .
C47 C -0.3491(7) 0.1571(6) 0.6192(5) 0.069(3) Uani 1 1 d . . . . .
H47 H -0.4121 0.1540 0.6279 0.083 Uiso 1 1 calc R U . . .
C48 C -0.3038(6) 0.0958(5) 0.5932(5) 0.059(3) Uani 1 1 d . . . . .
H48 H -0.3361 0.0518 0.5841 0.071 Uiso 1 1 calc R U . . .
C49 C -0.1995(5) -0.0607(4) 0.5804(4) 0.035(2) Uani 1 1 d . . . . .
C50 C -0.1862(7) -0.0758(5) 0.6459(5) 0.059(3) Uani 1 1 d . . . . .
H50 H -0.1494 -0.0441 0.6709 0.070 Uiso 1 1 calc R U . . .
C51 C -0.2276(7) -0.1381(5) 0.6745(5) 0.064(3) Uani 1 1 d . . . . .
H51 H -0.2206 -0.1469 0.7188 0.076 Uiso 1 1 calc R U . . .
C52 C -0.2790(8) -0.1870(5) 0.6369(6) 0.061(3) Uani 1 1 d . . . . .
H52 H -0.3061 -0.2290 0.6559 0.074 Uiso 1 1 calc R U . . .
C53 C -0.2901(6) -0.1741(5) 0.5722(6) 0.057(3) Uani 1 1 d . . . . .
H53 H -0.3239 -0.2077 0.5469 0.069 Uiso 1 1 calc R U . . .
C54 C -0.2512(6) -0.1106(4) 0.5435(4) 0.046(2) Uani 1 1 d . . . . .
H54 H -0.2599 -0.1017 0.4994 0.055 Uiso 1 1 calc R U . . .
C55 C -0.1698(5) 0.0195(5) 0.4605(4) 0.0356(19) Uani 1 1 d . . . . .
C56 C -0.2466(6) 0.0555(4) 0.4336(4) 0.049(2) Uani 1 1 d . . . . .
H56 H -0.2862 0.0829 0.4602 0.059 Uiso 1 1 calc R U . . .
C57 C -0.2640(6) 0.0506(5) 0.3679(4) 0.053(3) Uani 1 1 d . . . . .
H57 H -0.3155 0.0745 0.3504 0.064 Uiso 1 1 calc R U . . .
C58 C -0.2055(7) 0.0104(5) 0.3279(4) 0.058(3) Uani 1 1 d . . . . .
H58 H -0.2170 0.0078 0.2834 0.069 Uiso 1 1 calc R U . . .
C59 C -0.1304(6) -0.0254(6) 0.3541(4) 0.060(2) Uani 1 1 d . . . . .
H59 H -0.0918 -0.0537 0.3274 0.072 Uiso 1 1 calc R U . . .
C60 C -0.1116(6) -0.0200(5) 0.4200(4) 0.051(2) Uani 1 1 d . . . . .
H60 H -0.0594 -0.0432 0.4371 0.061 Uiso 1 1 calc R U . . .
C61 C -0.0840(8) 0.0833(8) 0.7429(5) 0.097(4) Uani 1 1 d . . . . .
H61A H -0.0599 0.1318 0.7543 0.146 Uiso 1 1 calc R U . . .
H61B H -0.0950 0.0547 0.7818 0.146 Uiso 1 1 calc R U . . .
H61C H -0.1409 0.0892 0.7195 0.146 Uiso 1 1 calc R U . . .

loop_
_atom_site_aniso_label
_atom_site_aniso_U_11
_atom_site_aniso_U_22
_atom_site_aniso_U_33
_atom_site_aniso_U_23
_atom_site_aniso_U_13
_atom_site_aniso_U_12
Ag1 0.0308(3) 0.0502(4) 0.0500(4) -0.0001(4) 0.0068(3) 0.0014(4)
Ag2 0.0301(3) 0.0493(4) 0.0504(4) -0.0007(4) -0.0087(3) 0.0009(3)
N1 0.034(4) 0.040(4) 0.045(5) -0.004(4) 0.009(4) -0.007(3)
N2 0.033(4) 0.034(4) 0.044(4) -0.004(3) -0.006(3) 0.004(3)
O1 0.054(4) 0.051(4) 0.046(4) 0.002(3) -0.016(3) -0.024(3)
O2 0.047(4) 0.072(4) 0.047(4) 0.011(4) -0.005(3) -0.017(3)
O3 0.051(4) 0.053(4) 0.052(4) 0.004(3) 0.006(3) 0.026(3)
O4 0.052(4) 0.072(5) 0.041(4) 0.004(4) -0.001(3) 0.024(3)
O5 0.055(4) 0.067(4) 0.048(3) -0.008(3) -0.006(3) 0.021(4)
O6 0.076(5) 0.088(6) 0.052(4) -0.011(4) 0.010(4) -0.041(4)
P1 0.0285(10) 0.0316(11) 0.0381(12) -0.0012(12) 0.0035(8) -0.0004(11)
P2 0.0295(10) 0.0324(12) 0.0408(12) -0.0011(12) -0.0056(9) -0.0012(11)
C1 0.034(5) 0.038(5) 0.055(6) 0.000(5) -0.005(5) 0.000(4)
C2 0.033(5) 0.031(5) 0.045(5) -0.003(4) -0.003(4) -0.003(4)
C3 0.042(5) 0.042(5) 0.035(5) -0.004(4) -0.002(4) -0.007(4)
C4 0.044(5) 0.047(5) 0.035(5) -0.001(4) -0.005(4) -0.006(4)
C5 0.036(5) 0.034(5) 0.032(5) -0.005(4) 0.000(4) -0.001(4)
C6 0.052(5) 0.043(5) 0.034(5) 0.007(4) 0.004(5) -0.006(4)
C7 0.046(5) 0.048(5) 0.038(5) 0.000(5) -0.007(5) -0.004(4)
C8 0.051(6) 0.045(6) 0.045(6) -0.010(5) 0.004(5) -0.016(5)
C9 0.040(5) 0.046(5) 0.036(5) 0.000(4) 0.002(4) -0.010(4)
C10 0.040(5) 0.029(5) 0.035(5) -0.003(4) -0.005(4) 0.003(4)
C11 0.046(5) 0.044(5) 0.040(5) -0.013(4) -0.004(4) 0.000(5)
C12 0.044(5) 0.053(6) 0.041(6) 0.002(5) 0.006(5) 0.002(5)
C13 0.033(5) 0.033(5) 0.042(6) -0.008(4) 0.001(4) -0.002(4)
C14 0.030(5) 0.033(5) 0.039(5) -0.002(4) 0.005(4) 0.002(4)
C15 0.050(5) 0.049(6) 0.039(5) 0.004(5) -0.002(4) 0.015(5)
C16 0.048(6) 0.053(6) 0.044(6) -0.003(5) 0.012(5) 0.016(5)
C17 0.033(4) 0.034(5) 0.038(5) -0.006(4) -0.002(4) 0.004(4)
C18 0.042(5) 0.036(5) 0.042(5) 0.009(4) 0.007(4) 0.010(4)
C19 0.053(5) 0.037(5) 0.042(5) 0.006(4) 0.009(5) 0.008(4)
C20 0.047(5) 0.051(6) 0.043(6) -0.015(5) -0.010(5) 0.010(5)
C21 0.045(5) 0.043(5) 0.037(5) -0.005(4) -0.006(5) 0.002(5)
C22 0.033(5) 0.029(5) 0.048(6) -0.001(4) -0.001(4) -0.001(4)
C23 0.040(5) 0.042(5) 0.040(5) -0.002(4) 0.006(4) 0.007(4)
C24 0.046(5) 0.045(6) 0.035(5) -0.008(4) -0.006(4) 0.003(5)
C25 0.034(5) 0.038(5) 0.032(5) 0.001(4) 0.000(4) -0.004(4)
C26 0.047(5) 0.035(5) 0.073(7) -0.004(5) 0.010(5) 0.001(4)
C27 0.096(9) 0.037(6) 0.085(9) -0.018(6) 0.012(7) -0.004(6)
C28 0.091(9) 0.056(7) 0.083(9) -0.014(7) 0.018(7) -0.036(7)
C29 0.049(6) 0.080(8) 0.049(6) -0.014(6) 0.000(5) -0.031(6)
C30 0.039(5) 0.050(6) 0.046(6) -0.007(5) -0.004(4) -0.003(4)
C31 0.032(4) 0.029(4) 0.042(5) -0.002(4) 0.006(4) 0.004(3)
C32 0.078(7) 0.055(6) 0.040(6) 0.006(5) 0.007(5) 0.020(5)
C33 0.086(8) 0.068(7) 0.056(6) 0.021(6) 0.010(6) 0.027(6)
C34 0.072(8) 0.049(7) 0.083(8) 0.021(6) -0.008(7) 0.016(6)
C35 0.062(7) 0.034(6) 0.090(9) -0.006(6) -0.003(7) 0.013(5)
C36 0.060(6) 0.042(5) 0.055(6) -0.011(5) 0.000(5) 0.009(5)
C37 0.036(4) 0.029(5) 0.036(5) -0.003(4) -0.002(4) 0.000(4)
C38 0.043(5) 0.048(6) 0.040(5) -0.008(4) 0.003(4) -0.006(4)
C39 0.044(5) 0.068(7) 0.052(6) 0.002(5) 0.009(5) -0.006(5)
C40 0.072(7) 0.060(7) 0.042(5) -0.014(5) 0.006(5) 0.000(5)
C41 0.067(6) 0.056(7) 0.048(6) -0.014(5) -0.013(5) -0.021(5)
C42 0.041(5) 0.057(6) 0.053(6) -0.009(5) 0.005(4) -0.021(5)
C43 0.039(5) 0.036(5) 0.031(5) -0.003(4) -0.006(4) 0.000(4)
C44 0.046(5) 0.045(6) 0.050(6) -0.006(5) 0.002(5) 0.004(5)
C45 0.074(7) 0.042(6) 0.058(7) -0.011(5) -0.003(6) 0.008(5)
C46 0.080(8) 0.062(8) 0.064(8) -0.002(6) 0.007(6) 0.032(7)
C47 0.042(6) 0.070(8) 0.096(9) -0.006(7) 0.014(6) 0.017(6)
C48 0.047(6) 0.055(6) 0.077(8) -0.005(6) -0.003(6) -0.002(5)
C49 0.034(4) 0.027(4) 0.044(5) -0.005(4) -0.006(4) -0.002(4)
C50 0.065(7) 0.055(6) 0.056(7) 0.008(5) -0.013(5) -0.018(5)
C51 0.079(8) 0.060(7) 0.051(6) 0.016(6) 0.000(6) -0.013(6)
C52 0.070(8) 0.038(6) 0.076(8) 0.013(6) 0.014(6) -0.011(5)
C53 0.053(6) 0.042(6) 0.077(8) -0.004(6) 0.000(6) -0.016(5)
C54 0.043(5) 0.046(5) 0.048(5) -0.001(4) -0.001(5) -0.002(5)
C55 0.027(4) 0.033(5) 0.046(5) 0.003(5) -0.007(3) -0.008(4)
C56 0.040(5) 0.056(6) 0.053(6) -0.001(4) -0.008(5) 0.004(4)
C57 0.044(5) 0.064(7) 0.052(6) 0.005(5) -0.017(5) 0.003(5)
C58 0.060(6) 0.065(7) 0.048(6) 0.012(5) -0.014(5) -0.004(5)
C59 0.071(6) 0.056(6) 0.052(6) -0.008(6) 0.000(5) 0.007(6)
C60 0.049(5) 0.056(6) 0.048(5) 0.000(6) 0.000(4) 0.013(5)
C61 0.086(9) 0.151(12) 0.054(7) -0.010(8) -0.004(7) -0.027(9)

loop_
_atom_type_symbol
_atom_type_description
_atom_type_scat_dispersion_real
_atom_type_scat_dispersion_imag
_atom_type_scat_source
C C 0.0033 0.0016 'International Tables Vol C Tables 4.2.6.8 and 6.1.1.4'
H H 0.0000 0.0000 'International Tables Vol C Tables 4.2.6.8 and 6.1.1.4'
N N 0.0061 0.0033 'International Tables Vol C Tables 4.2.6.8 and 6.1.1.4'
O O 0.0106 0.0060 'International Tables Vol C Tables 4.2.6.8 and 6.1.1.4'
P P 0.1023 0.0942 'International Tables Vol C Tables 4.2.6.8 and 6.1.1.4'
Ag Ag -0.8971 1.1015 'International Tables Vol C Tables 4.2.6.8 and 6.1.1.4'

loop_
_geom_angle_atom_site_label_1
_geom_angle_atom_site_label_2
_geom_angle_atom_site_label_3
_geom_angle
_geom_angle_site_symmetry_1
_geom_angle_site_symmetry_3
N1 Ag1 O3 93.6(2) . .
N1 Ag1 P1 131.18(17) . .
O3 Ag1 P1 131.92(16) . .
N1 Ag1 O5 90.1(2) . .
O3 Ag1 O5 86.16(19) . .
P1 Ag1 O5 107.10(14) . .
N2 Ag2 P2 136.49(17) 1_545 .
N2 Ag2 O1 93.7(2) 1_545 .
P2 Ag2 O1 129.10(16) . .
N2 Ag2 O6 94.6(2) 1_545 .
P2 Ag2 O6 95.25(15) . .
O1 Ag2 O6 86.80(19) . .
C12 N1 C8 116.5(7) . .
C12 N1 Ag1 121.7(6) . .
C8 N1 Ag1 121.3(6) . .
C20 N2 C24 117.3(7) . .
C20 N2 Ag2 121.7(6) . 1_565
C24 N2 Ag2 121.0(5) . 1_565
C1 O1 Ag2 122.2(5) . .
C13 O3 Ag1 124.5(6) . .
Ag1 O5 H5B 109.9 . .
Ag1 O5 H5C 109.7 . .
H5B O5 H5C 108.4 . .
C61 O6 Ag2 137.7(6) . .
C61 O6 H6C 109.5 . .
Ag2 O6 H6C 80.3 . .
C25 P1 C37 105.0(4) . .
C25 P1 C31 104.4(3) . .
C37 P1 C31 103.9(4) . .
C25 P1 Ag1 111.9(3) . .
C37 P1 Ag1 122.3(2) . .
C31 P1 Ag1 107.8(3) . .
C43 P2 C55 106.0(4) . .
C43 P2 C49 103.8(3) . .
C55 P2 C49 104.4(4) . .
C43 P2 Ag2 111.4(3) . .
C55 P2 Ag2 118.3(2) . .
C49 P2 Ag2 111.6(3) . .
O1 C1 O2 124.8(8) . .
O1 C1 C2 118.8(8) . .
O2 C1 C2 116.4(8) . .
C3 C2 C7 118.6(7) . .
C3 C2 C1 121.1(8) . .
C7 C2 C1 120.3(8) . .
C2 C3 C4 120.4(8) . .
C2 C3 H3 119.8 . .
C4 C3 H3 119.8 . .
C5 C4 C3 121.9(8) . .
C5 C4 H4 119.1 . .
C3 C4 H4 119.1 . .
C4 C5 C6 117.1(7) . .
C4 C5 C10 122.6(7) . .
C6 C5 C10 120.3(7) . .
C7 C6 C5 121.7(8) . .
C7 C6 H6 119.1 . .
C5 C6 H6 119.1 . .
C6 C7 C2 120.4(8) . .
C6 C7 H7 119.8 . .
C2 C7 H7 119.8 . .
N1 C8 C9 123.1(8) . .
N1 C8 H8 118.4 . .
C9 C8 H8 118.4 . .
C10 C9 C8 119.6(8) . .
C10 C9 H9 120.2 . .
C8 C9 H9 120.2 . .
C11 C10 C9 116.7(7) . .
C11 C10 C5 122.9(7) . .
C9 C10 C5 120.5(8) . .
C12 C11 C10 119.9(8) . .
C12 C11 H11 120.1 . .
C10 C11 H11 120.1 . .
N1 C12 C11 124.1(8) . .
N1 C12 H12 117.9 . .
C11 C12 H12 117.9 . .
O3 C13 O4 125.1(8) . .
O3 C13 C14 118.1(8) . .
O4 C13 C14 116.8(8) . .
C15 C14 C19 118.8(8) . .
C15 C14 C13 121.2(8) . .
C19 C14 C13 120.0(7) . .
C14 C15 C16 121.7(8) . .
C14 C15 H15 119.2 . .
C16 C15 H15 119.2 . .
C15 C16 C17 120.4(8) . .
C15 C16 H16 119.8 . .
C17 C16 H16 119.8 . .
C18 C17 C16 117.9(7) . .
C18 C17 C22 121.3(7) . .
C16 C17 C22 120.7(8) . .
C17 C18 C19 121.4(8) . .
C17 C18 H18 119.3 . .
C19 C18 H18 119.3 . .
C18 C19 C14 119.8(8) . .
C18 C19 H19 120.1 . .
C14 C19 H19 120.1 . .
N2 C20 C21 122.9(8) . .
N2 C20 H20 118.6 . .
C21 C20 H20 118.6 . .
C20 C21 C22 121.0(8) . .
C20 C21 H21 119.5 . .
C22 C21 H21 119.5 . .
C21 C22 C23 115.1(7) . .
C21 C22 C17 122.5(8) . .
C23 C22 C17 122.4(7) . .
C24 C23 C22 121.0(8) . .
C24 C23 H23 119.5 . .
C22 C23 H23 119.5 . .
N2 C24 C23 122.7(8) . .
N2 C24 H24 118.6 . .
C23 C24 H24 118.6 . .
C26 C25 C30 119.2(8) . .
C26 C25 P1 118.0(6) . .
C30 C25 P1 122.7(7) . .
C25 C26 C27 119.7(9) . .
C25 C26 H26 120.2 . .
C27 C26 H26 120.2 . .
C28 C27 C26 121.0(10) . .
C28 C27 H27 119.5 . .
C26 C27 H27 119.5 . .
C29 C28 C27 119.5(10) . .
C29 C28 H28 120.3 . .
C27 C28 H28 120.3 . .
C28 C29 C30 120.5(9) . .
C28 C29 H29 119.8 . .
C30 C29 H29 119.8 . .
C25 C30 C29 120.2(9) . .
C25 C30 H30 119.9 . .
C29 C30 H30 119.9 . .
C36 C31 C32 117.8(8) . .
C36 C31 P1 124.5(7) . .
C32 C31 P1 117.5(6) . .
C31 C32 C33 122.0(9) . .
C31 C32 H32 119.0 . .
C33 C32 H32 119.0 . .
C32 C33 C34 119.5(9) . .
C32 C33 H33 120.3 . .
C34 C33 H33 120.3 . .
C35 C34 C33 120.2(9) . .
C35 C34 H34 119.9 . .
C33 C34 H34 119.9 . .
C34 C35 C36 119.6(9) . .
C34 C35 H35 120.2 . .
C36 C35 H35 120.2 . .
C31 C36 C35 120.8(9) . .
C31 C36 H36 119.6 . .
C35 C36 H36 119.6 . .
C38 C37 C42 118.5(7) . .
C38 C37 P1 123.9(6) . .
C42 C37 P1 117.6(6) . .
C37 C38 C39 120.1(8) . .
C37 C38 H38 119.9 . .
C39 C38 H38 119.9 . .
C40 C39 C38 121.1(9) . .
C40 C39 H39 119.4 . .
C38 C39 H39 119.4 . .
C39 C40 C41 119.2(8) . .
C39 C40 H40 120.4 . .
C41 C40 H40 120.4 . .
C40 C41 C42 120.2(8) . .
C40 C41 H41 119.9 . .
C42 C41 H41 119.9 . .
C37 C42 C41 120.7(8) . .
C37 C42 H42 119.7 . .
C41 C42 H42 119.7 . .
C44 C43 C48 118.9(8) . .
C44 C43 P2 118.5(6) . .
C48 C43 P2 122.6(7) . .
C43 C44 C45 120.3(9) . .
C43 C44 H44 119.8 . .
C45 C44 H44 119.8 . .
C46 C45 C44 119.9(10) . .
C46 C45 H45 120.1 . .
C44 C45 H45 120.1 . .
C47 C46 C45 120.5(10) . .
C47 C46 H46 119.8 . .
C45 C46 H46 119.8 . .
C46 C47 C48 121.0(10) . .
C46 C47 H47 119.5 . .
C48 C47 H47 119.5 . .
C47 C48 C43 119.4(9) . .
C47 C48 H48 120.3 . .
C43 C48 H48 120.3 . .
C50 C49 C54 118.7(8) . .
C50 C49 P2 117.4(6) . .
C54 C49 P2 123.8(7) . .
C49 C50 C51 120.4(9) . .
C49 C50 H50 119.8 . .
C51 C50 H50 119.8 . .
C52 C51 C50 119.8(9) . .
C52 C51 H51 120.1 . .
C50 C51 H51 120.1 . .
C53 C52 C51 120.4(9) . .
C53 C52 H52 119.8 . .
C51 C52 H52 119.8 . .
C52 C53 C54 120.2(9) . .
C52 C53 H53 119.9 . .
C54 C53 H53 119.9 . .
C49 C54 C53 120.4(8) . .
C49 C54 H54 119.8 . .
C53 C54 H54 119.8 . .
C60 C55 C56 118.8(7) . .
C60 C55 P2 118.1(6) . .
C56 C55 P2 123.1(6) . .
C57 C56 C55 120.3(8) . .
C57 C56 H56 119.9 . .
C55 C56 H56 119.9 . .
C56 C57 C58 120.4(8) . .
C56 C57 H57 119.8 . .
C58 C57 H57 119.8 . .
C59 C58 C57 119.5(8) . .
C59 C58 H58 120.2 . .
C57 C58 H58 120.2 . .
C58 C59 C60 120.5(9) . .
C58 C59 H59 119.8 . .
C60 C59 H59 119.8 . .
C55 C60 C59 120.4(8) . .
C55 C60 H60 119.8 . .
C59 C60 H60 119.8 . .
O6 C61 H61A 109.5 . .
O6 C61 H61B 109.5 . .
H61A C61 H61B 109.5 . .
O6 C61 H61C 109.5 . .
H61A C61 H61C 109.5 . .
H61B C61 H61C 109.5 . .

loop_
_geom_bond_atom_site_label_1
_geom_bond_atom_site_label_2
_geom_bond_distance
_geom_bond_site_symmetry_2
Ag1 N1 2.313(6) .
Ag1 O3 2.338(5) .
Ag1 P1 2.3692(18) .
Ag1 O5 2.539(5) .
Ag2 N2 2.265(6) 1_545
Ag2 P2 2.3576(19) .
Ag2 O1 2.359(5) .
Ag2 O6 2.646(6) .
N1 C12 1.329(10) .
N1 C8 1.339(10) .
N2 C20 1.335(10) .
N2 C24 1.333(9) .
N2 Ag2 2.265(6) 1_565
O1 C1 1.245(10) .
O2 C1 1.272(10) .
O3 C13 1.243(9) .
O4 C13 1.251(9) .
O5 H5B 0.8501 .
O5 H5C 0.8500 .
O6 C61 1.399(12) .
O6 H6C 0.8200 .
P1 C25 1.822(8) .
P1 C37 1.825(8) .
P1 C31 1.834(8) .
P2 C43 1.822(8) .
P2 C55 1.823(7) .
P2 C49 1.823(8) .
C1 C2 1.514(11) .
C2 C3 1.378(10) .
C2 C7 1.388(11) .
C3 C4 1.388(10) .
C3 H3 0.9300 .
C4 C5 1.373(11) .
C4 H4 0.9300 .
C5 C6 1.396(11) .
C5 C10 1.487(11) .
C6 C7 1.375(10) .
C6 H6 0.9300 .
C7 H7 0.9300 .
C8 C9 1.397(11) .
C8 H8 0.9300 .
C9 C10 1.388(10) .
C9 H9 0.9300 .
C10 C11 1.385(11) .
C11 C12 1.379(11) .
C11 H11 0.9300 .
C12 H12 0.9300 .
C13 C14 1.523(11) .
C14 C15 1.360(11) .
C14 C19 1.391(11) .
C15 C16 1.375(10) .
C15 H15 0.9300 .
C16 C17 1.394(11) .
C16 H16 0.9300 .
C17 C18 1.379(10) .
C17 C22 1.480(10) .
C18 C19 1.384(10) .
C18 H18 0.9300 .
C19 H19 0.9300 .
C20 C21 1.374(11) .
C20 H20 0.9300 .
C21 C22 1.389(10) .
C21 H21 0.9300 .
C22 C23 1.392(10) .
C23 C24 1.376(11) .
C23 H23 0.9300 .
C24 H24 0.9300 .
C25 C26 1.376(11) .
C25 C30 1.382(10) .
C26 C27 1.381(12) .
C26 H26 0.9300 .
C27 C28 1.372(14) .
C27 H27 0.9300 .
C28 C29 1.355(13) .
C28 H28 0.9300 .
C29 C30 1.388(11) .
C29 H29 0.9300 .
C30 H30 0.9300 .
C31 C36 1.366(10) .
C31 C32 1.369(11) .
C32 C33 1.368(12) .
C32 H32 0.9300 .
C33 C34 1.370(13) .
C33 H33 0.9300 .
C34 C35 1.348(13) .
C34 H34 0.9300 .
C35 C36 1.403(12) .
C35 H35 0.9300 .
C36 H36 0.9300 .
C37 C38 1.374(10) .
C37 C42 1.381(10) .
C38 C39 1.380(11) .
C38 H38 0.9300 .
C39 C40 1.365(11) .
C39 H39 0.9300 .
C40 C41 1.366(12) .
C40 H40 0.9300 .
C41 C42 1.384(11) .
C41 H41 0.9300 .
C42 H42 0.9300 .
C43 C44 1.379(11) .
C43 C48 1.406(11) .
C44 C45 1.381(11) .
C44 H44 0.9300 .
C45 C46 1.380(13) .
C45 H45 0.9300 .
C46 C47 1.346(14) .
C46 H46 0.9300 .
C47 C48 1.379(12) .
C47 H47 0.9300 .
C48 H48 0.9300 .
C49 C50 1.385(12) .
C49 C54 1.387(10) .
C50 C51 1.389(12) .
C50 H50 0.9300 .
C51 C52 1.380(13) .
C51 H51 0.9300 .
C52 C53 1.359(13) .
C52 H52 0.9300 .
C53 C54 1.391(11) .
C53 H53 0.9300 .
C54 H54 0.9300 .
C55 C60 1.376(10) .
C55 C56 1.397(10) .
C56 C57 1.375(11) .
C56 H56 0.9300 .
C57 C58 1.379(12) .
C57 H57 0.9300 .
C58 C59 1.370(11) .
C58 H58 0.9300 .
C59 C60 1.386(11) .
C59 H59 0.9300 .
C60 H60 0.9300 .
C61 H61A 0.9600 .
C61 H61B 0.9600 .
C61 H61C 0.9600 .

loop_
_geom_torsion_atom_site_label_1
_geom_torsion_atom_site_label_2
_geom_torsion_atom_site_label_3
_geom_torsion_atom_site_label_4
_geom_torsion
_geom_torsion_site_symmetry_1
_geom_torsion_site_symmetry_2
_geom_torsion_site_symmetry_3
_geom_torsion_site_symmetry_4
Ag2 O1 C1 O2 -21.9(12) . . . .
Ag2 O1 C1 C2 159.7(5) . . . .
O1 C1 C2 C3 176.8(8) . . . .
O2 C1 C2 C3 -1.7(12) . . . .
O1 C1 C2 C7 -6.3(12) . . . .
O2 C1 C2 C7 175.2(8) . . . .
C7 C2 C3 C4 -0.6(12) . . . .
C1 C2 C3 C4 176.4(7) . . . .
C2 C3 C4 C5 0.1(13) . . . .
C3 C4 C5 C6 0.2(12) . . . .
C3 C4 C5 C10 178.1(7) . . . .
C4 C5 C6 C7 -0.2(12) . . . .
C10 C5 C6 C7 -178.1(7) . . . .
C5 C6 C7 C2 -0.3(12) . . . .
C3 C2 C7 C6 0.6(12) . . . .
C1 C2 C7 C6 -176.4(7) . . . .
C12 N1 C8 C9 -2.1(13) . . . .
Ag1 N1 C8 C9 170.0(6) . . . .
N1 C8 C9 C10 -0.6(14) . . . .
C8 C9 C10 C11 2.4(12) . . . .
C8 C9 C10 C5 -177.2(8) . . . .
C4 C5 C10 C11 165.0(8) . . . .
C6 C5 C10 C11 -17.2(12) . . . .
C4 C5 C10 C9 -15.4(12) . . . .
C6 C5 C10 C9 162.4(8) . . . .
C9 C10 C11 C12 -1.5(12) . . . .
C5 C10 C11 C12 178.1(7) . . . .
C8 N1 C12 C11 3.2(13) . . . .
Ag1 N1 C12 C11 -168.9(6) . . . .
C10 C11 C12 N1 -1.4(13) . . . .
Ag1 O3 C13 O4 12.4(12) . . . .
Ag1 O3 C13 C14 -167.4(5) . . . .
O3 C13 C14 C15 -173.7(8) . . . .
O4 C13 C14 C15 6.4(12) . . . .
O3 C13 C14 C19 7.7(12) . . . .
O4 C13 C14 C19 -172.2(8) . . . .
C19 C14 C15 C16 -1.3(13) . . . .
C13 C14 C15 C16 -179.9(8) . . . .
C14 C15 C16 C17 0.8(13) . . . .
C15 C16 C17 C18 -0.4(13) . . . .
C15 C16 C17 C22 -178.1(7) . . . .
C16 C17 C18 C19 0.5(12) . . . .
C22 C17 C18 C19 178.2(7) . . . .
C17 C18 C19 C14 -1.0(12) . . . .
C15 C14 C19 C18 1.4(12) . . . .
C13 C14 C19 C18 -180.0(7) . . . .
C24 N2 C20 C21 0.5(12) . . . .
Ag2 N2 C20 C21 -179.0(6) 1_565 . . .
N2 C20 C21 C22 -0.7(13) . . . .
C20 C21 C22 C23 1.6(12) . . . .
C20 C21 C22 C17 -179.4(7) . . . .
C18 C17 C22 C21 -152.8(8) . . . .
C16 C17 C22 C21 24.8(12) . . . .
C18 C17 C22 C23 26.2(11) . . . .
C16 C17 C22 C23 -156.3(8) . . . .
C21 C22 C23 C24 -2.2(12) . . . .
C17 C22 C23 C24 178.8(7) . . . .
C20 N2 C24 C23 -1.2(12) . . . .
Ag2 N2 C24 C23 178.4(6) 1_565 . . .
C22 C23 C24 N2 2.1(13) . . . .
C37 P1 C25 C26 112.2(7) . . . .
C31 P1 C25 C26 -138.8(7) . . . .
Ag1 P1 C25 C26 -22.5(8) . . . .
C37 P1 C25 C30 -65.4(9) . . . .
C31 P1 C25 C30 43.6(9) . . . .
Ag1 P1 C25 C30 159.9(7) . . . .
C30 C25 C26 C27 -0.3(15) . . . .
P1 C25 C26 C27 -178.0(8) . . . .
C25 C26 C27 C28 1.5(17) . . . .
C26 C27 C28 C29 -1(2) . . . .
C27 C28 C29 C30 0.0(18) . . . .
C26 C25 C30 C29 -1.0(15) . . . .
P1 C25 C30 C29 176.6(6) . . . .
C28 C29 C30 C25 1.1(15) . . . .
C25 P1 C31 C36 -116.7(7) . . . .
C37 P1 C31 C36 -6.9(8) . . . .
Ag1 P1 C31 C36 124.3(7) . . . .
C25 P1 C31 C32 67.9(8) . . . .
C37 P1 C31 C32 177.7(7) . . . .
Ag1 P1 C31 C32 -51.2(7) . . . .
C36 C31 C32 C33 0.3(15) . . . .
P1 C31 C32 C33 176.1(8) . . . .
C31 C32 C33 C34 -1.2(17) . . . .
C32 C33 C34 C35 1.2(18) . . . .
C33 C34 C35 C36 -0.3(17) . . . .
C32 C31 C36 C35 0.6(13) . . . .
P1 C31 C36 C35 -174.9(7) . . . .
C34 C35 C36 C31 -0.6(15) . . . .
C25 P1 C37 C38 8.4(8) . . . .
C31 P1 C37 C38 -100.9(7) . . . .
Ag1 P1 C37 C38 137.1(6) . . . .
C25 P1 C37 C42 -169.7(6) . . . .
C31 P1 C37 C42 81.0(7) . . . .
Ag1 P1 C37 C42 -41.0(7) . . . .
C42 C37 C38 C39 -3.5(12) . . . .
P1 C37 C38 C39 178.4(6) . . . .
C37 C38 C39 C40 -0.8(13) . . . .
C38 C39 C40 C41 3.1(14) . . . .
C39 C40 C41 C42 -1.1(14) . . . .
C38 C37 C42 C41 5.5(13) . . . .
P1 C37 C42 C41 -176.3(7) . . . .
C40 C41 C42 C37 -3.2(14) . . . .
C55 P2 C43 C44 -104.0(7) . . . .
C49 P2 C43 C44 146.4(8) . . . .
Ag2 P2 C43 C44 26.1(8) . . . .
C55 P2 C43 C48 76.9(9) . . . .
C49 P2 C43 C48 -32.8(8) . . . .
Ag2 P2 C43 C48 -153.0(7) . . . .
C48 C43 C44 C45 -1.1(14) . . . .
P2 C43 C44 C45 179.8(7) . . . .
C43 C44 C45 C46 0.8(15) . . . .
C44 C45 C46 C47 0.2(17) . . . .
C45 C46 C47 C48 -0.9(18) . . . .
C46 C47 C48 C43 0.7(17) . . . .
C44 C43 C48 C47 0.3(15) . . . .
P2 C43 C48 C47 179.5(7) . . . .
C43 P2 C49 C50 -72.7(7) . . . .
C55 P2 C49 C50 176.4(7) . . . .
Ag2 P2 C49 C50 47.4(7) . . . .
C43 P2 C49 C54 110.4(7) . . . .
C55 P2 C49 C54 -0.5(8) . . . .
Ag2 P2 C49 C54 -129.4(6) . . . .
C54 C49 C50 C51 -2.9(14) . . . .
P2 C49 C50 C51 -179.9(7) . . . .
C49 C50 C51 C52 2.8(15) . . . .
C50 C51 C52 C53 -0.7(16) . . . .
C51 C52 C53 C54 -1.2(16) . . . .
C50 C49 C54 C53 1.1(13) . . . .
P2 C49 C54 C53 177.9(7) . . . .
C52 C53 C54 C49 1.0(14) . . . .
C43 P2 C55 C60 162.5(7) . . . .
C49 P2 C55 C60 -88.2(7) . . . .
Ag2 P2 C55 C60 36.5(8) . . . .
C43 P2 C55 C56 -17.5(8) . . . .
C49 P2 C55 C56 91.7(7) . . . .
Ag2 P2 C55 C56 -143.5(6) . . . .
C60 C55 C56 C57 0.7(12) . . . .
P2 C55 C56 C57 -179.2(6) . . . .
C55 C56 C57 C58 -0.4(13) . . . .
C56 C57 C58 C59 0.8(13) . . . .
C57 C58 C59 C60 -1.7(14) . . . .
C56 C55 C60 C59 -1.6(13) . . . .
P2 C55 C60 C59 178.4(7) . . . .
C58 C59 C60 C55 2.1(15) . . . .
